data_7210489
loop_
_publ_author_name
'New, Siu Yee'
'Thio, Yude'
'Koh, Lip Lin'
'Andy Hor, T. S.'
'Xue, Feng'

_publ_section_title
;
 Supramolecular assembly of a new series of copper-l-arginine Schiff bases
;
_journal_issue 6
_journal_name_full CrystEngComm
_journal_page_first 2114
_journal_paper_doi 10.1039/c0ce00444h
_journal_volume 13
_journal_year 2011
_chemical_absolute_configuration syn
_chemical_formula_sum 'C16 H32 Cu N4 O10'
_chemical_formula_weight 504.00
_chemical_name_systematic
;
?
;
_space_group_IT_number 20
_symmetry_cell_setting orthorhombic
_symmetry_space_group_name_Hall 'C 2c 2'
_symmetry_space_group_name_H-M 'C 2 2 21'
_atom_sites_solution_hydrogens geom
_atom_sites_solution_primary direct
_atom_sites_solution_secondary difmap
_audit_creation_method SHELXL-97
_cell_angle_alpha 90.00
_cell_angle_beta 90.00
_cell_angle_gamma 90.00
_cell_formula_units_Z 8
_cell_length_a 11.7263(10)
_cell_length_b 19.1424(10)
_cell_length_c 21.0208(14)
_cell_measurement_reflns_used 4173
_cell_measurement_temperature 223(2)
_cell_measurement_theta_max 25.53
_cell_measurement_theta_min 2.26
_cell_volume 4718.5(6)
_computing_cell_refinement 'Bruker SMART'
_computing_data_collection 'Bruker SMART'
_computing_data_reduction 'Bruker SAINT'
_computing_molecular_graphics 'Bruker SHELXTL'
_computing_publication_material 'Bruker SHELXTL'
_computing_structure_refinement 'SHELXL-97 (Sheldrick, 1997)'
_computing_structure_solution 'SHELXS-97 (Sheldrick, 1990)'
_diffrn_ambient_temperature 223(2)
_diffrn_measured_fraction_theta_full 0.999
_diffrn_measured_fraction_theta_max 0.999
_diffrn_measurement_device_type 'CCD area detector'
_diffrn_measurement_method 'phi and omega scans'
_diffrn_radiation_monochromator graphite
_diffrn_radiation_source 'fine-focus sealed tube'
_diffrn_radiation_type MoK\a
_diffrn_radiation_wavelength 0.71073
_diffrn_reflns_av_R_equivalents 0.0548
_diffrn_reflns_av_sigmaI/netI 0.0693
_diffrn_reflns_limit_h_max 15
_diffrn_reflns_limit_h_min -15
_diffrn_reflns_limit_k_max 24
_diffrn_reflns_limit_k_min -21
_diffrn_reflns_limit_l_max 27
_diffrn_reflns_limit_l_min -26
_diffrn_reflns_number 16649
_diffrn_reflns_theta_full 27.50
_diffrn_reflns_theta_max 27.50
_diffrn_reflns_theta_min 1.94
_exptl_absorpt_coefficient_mu 0.981
_exptl_absorpt_correction_T_max 0.9083
_exptl_absorpt_correction_T_min 0.5074
_exptl_absorpt_correction_type multi-scan
_exptl_crystal_colour Green
_exptl_crystal_density_diffrn 1.419
_exptl_crystal_density_meas ?
_exptl_crystal_density_method 'not measured'
_exptl_crystal_description Rod
_exptl_crystal_F_000 2120
_exptl_crystal_size_max 0.80
_exptl_crystal_size_mid 0.12
_exptl_crystal_size_min 0.10
_refine_diff_density_max 0.530
_refine_diff_density_min -0.271
_refine_diff_density_rms 0.069
_refine_ls_abs_structure_details 'Flack H D (1983), Acta Cryst. A39, 876-881'
_refine_ls_abs_structure_Flack 0.032(13)
_refine_ls_extinction_method none
_refine_ls_goodness_of_fit_ref 1.034
_refine_ls_hydrogen_treatment mixed
_refine_ls_matrix_type full
_refine_ls_number_parameters 312
_refine_ls_number_reflns 5400
_refine_ls_number_restraints 60
_refine_ls_restrained_S_all 1.030
_refine_ls_R_factor_all 0.0530
_refine_ls_R_factor_gt 0.0461
_refine_ls_shift/su_max 0.002
_refine_ls_shift/su_mean 0.000
_refine_ls_structure_factor_coef Fsqd
_refine_ls_weighting_details 'calc w=1/[\s^2^(Fo^2^)+(0.0409P)^2^+0.0000P] where P=(Fo^2^+2Fc^2^)/3'
_refine_ls_weighting_scheme calc
_refine_ls_wR_factor_gt 0.1010
_refine_ls_wR_factor_ref 0.1038
_reflns_number_gt 4795
_reflns_number_total 5400
_reflns_threshold_expression >2sigma(I)
_cod_data_source_file c0ce00444h.txt
_cod_data_source_block 9059a
_cod_depositor_comments
;
The following automatic conversions were performed:

'_symmetry_cell_setting' value 'Orthorhombic' changed to
'orthorhombic' according to the built-in table from CIF Core
dictionary named 'cif_core.dic' version 2.4.1 from
2010-06-29.

'_exptl_absorpt_correction_type' value 'Multi-scan'
changed to 'multi-scan' according to the built-in table from CIF Core
dictionary named 'cif_core.dic' version 2.4.1 from 2010-06-29.

Automatic conversion script
Id: cif_fix_values 1891 2012-01-12 08:04:46Z andrius 

The following automatic conversions were performed:

'_exptl_crystal_density_meas' value 'Not Measured' was changed to '?'
- the value is perceived as not measured.

Automatic conversion script
Id: cif_fix_values 3008 2015-01-20 13:52:24Z robertas 
;
_cod_original_sg_symbol_H-M C222(1)
_cod_database_code 7210489

loop_
_symmetry_equiv_pos_as_xyz
'x, y, z'
'-x, -y, z+1/2'
'-x, y, -z+1/2'
'x, -y, -z'
'x+1/2, y+1/2, z'
'-x+1/2, -y+1/2, z+1/2'
'-x+1/2, y+1/2, -z+1/2'
'x+1/2, -y+1/2, -z'

loop_
_atom_site_label
_atom_site_type_symbol
_atom_site_fract_x
_atom_site_fract_y
_atom_site_fract_z
_atom_site_U_iso_or_equiv
_atom_site_adp_type
_atom_site_occupancy
_atom_site_symmetry_multiplicity
_atom_site_calc_flag
_atom_site_refinement_flags
Cu1 Cu 0.19050(3) 0.288254(18) 0.328552(18) 0.02904(11) Uani 1 1 d .
O1 O 0.1441(2) 0.31468(11) 0.24634(11) 0.0363(5) Uani 1 1 d D
C1 C 0.1227(3) 0.19866(17) 0.20331(15) 0.0300(7) Uani 1 1 d D
C2 C 0.1162(3) 0.27271(17) 0.20024(16) 0.0336(8) Uani 1 1 d D
C3 C 0.0762(3) 0.3015(2) 0.14264(17) 0.0412(9) Uani 1 1 d D
H3 H 0.0672 0.3502 0.1396 0.049 Uiso 1 1 calc R
C4 C 0.0497(3) 0.2606(2) 0.09057(18) 0.0430(9) Uani 1 1 d D
H4 H 0.0257 0.2823 0.0527 0.052 Uiso 1 1 calc R
C5 C 0.0578(3) 0.1882(2) 0.09269(17) 0.0418(9) Uani 1 1 d D
C6 C 0.0928(3) 0.1588(2) 0.14898(17) 0.0372(8) Uani 1 1 d D
H6 H 0.0973 0.1099 0.1516 0.045 Uiso 1 1 calc R
C7 C 0.1624(3) 0.16194(16) 0.25849(16) 0.0292(7) Uani 1 1 d D
H7 H 0.1642 0.1129 0.2563 0.035 Uiso 1 1 calc R
N1 N 0.1958(2) 0.19013(12) 0.31052(11) 0.0253(5) Uani 1 1 d .
C8 C 0.2392(3) 0.14798(16) 0.36368(14) 0.0270(6) Uani 1 1 d .
H8 H 0.1875 0.1079 0.3711 0.032 Uiso 1 1 calc R
C9 C 0.2427(3) 0.19405(16) 0.42318(14) 0.0286(7) Uani 1 1 d .
O2 O 0.2257(2) 0.25907(11) 0.41472(10) 0.0325(5) Uani 1 1 d .
O3 O 0.2650(2) 0.16844(12) 0.47547(10) 0.0381(6) Uani 1 1 d .
C10 C 0.3605(3) 0.12086(16) 0.34956(15) 0.0266(7) Uani 1 1 d .
H10A H 0.3867 0.0929 0.3858 0.032 Uiso 1 1 calc R
H10B H 0.3575 0.0901 0.3123 0.032 Uiso 1 1 calc R
C11 C 0.4466(3) 0.17888(16) 0.33710(14) 0.0270(6) Uani 1 1 d .
H11A H 0.4440 0.2126 0.3721 0.032 Uiso 1 1 calc R
H11B H 0.4260 0.2034 0.2978 0.032 Uiso 1 1 calc R
C12 C 0.5679(3) 0.14989(16) 0.33093(15) 0.0299(6) Uani 1 1 d .
H12A H 0.5681 0.1120 0.2996 0.036 Uiso 1 1 calc R
H12B H 0.6184 0.1869 0.3153 0.036 Uiso 1 1 calc R
C13 C 0.6504(3) 0.16412(16) 0.43734(14) 0.0267(6) Uani 1 1 d D
N2 N 0.6116(2) 0.12369(13) 0.39085(13) 0.0282(6) Uani 1 1 d D
H2 H 0.6124 0.0787 0.3967 0.034 Uiso 1 1 calc R
N3 N 0.6638(2) 0.23210(14) 0.42964(13) 0.0334(6) Uani 1 1 d D
H3A H 0.6896 0.2575 0.4608 0.040 Uiso 1 1 calc R
H3B H 0.6467 0.2515 0.3934 0.040 Uiso 1 1 calc R
N4 N 0.6764(3) 0.13513(15) 0.49248(13) 0.0392(7) Uani 1 1 d D
H4A H 0.7023 0.1608 0.5235 0.047 Uiso 1 1 calc R
H4B H 0.6678 0.0904 0.4978 0.047 Uiso 1 1 calc R
C14 C 0.0305(3) 0.1435(3) 0.03474(19) 0.0569(12) Uani 1 1 d D
H14A H 0.0521 0.0955 0.0431 0.085 Uiso 1 1 calc R
H14B H 0.0727 0.1608 -0.0017 0.085 Uiso 1 1 calc R
H14C H -0.0506 0.1458 0.0259 0.085 Uiso 1 1 calc R
C15 C 0.3196(4) 0.39768(17) 0.34475(18) 0.0441(9) Uani 1 1 d D
O4 O 0.2146(2) 0.38616(11) 0.35543(12) 0.0374(6) Uani 1 1 d D
O5 O 0.3813(2) 0.35370(13) 0.31726(13) 0.0470(6) Uani 1 1 d D
C16 C 0.3667(5) 0.4652(3) 0.3667(4) 0.094(2) Uani 1 1 d D
H16A H 0.4491 0.4643 0.3632 0.141 Uiso 1 1 calc R
H16B H 0.3452 0.4729 0.4107 0.141 Uiso 1 1 calc R
H16C H 0.3365 0.5027 0.3405 0.141 Uiso 1 1 calc R
O1W O 0.2211(4) -0.03459(17) 0.35187(17) 0.0736(10) Uani 1 1 d DU
H1WA H 0.205(5) -0.0777(13) 0.348(3) 0.110 Uiso 1 1 d D
H1WB H 0.191(6) -0.025(3) 0.3877(18) 0.110 Uiso 1 1 d D
O2W O 0.3559(3) -0.05463(13) 0.45943(14) 0.0496(7) Uani 1 1 d DU
H2WA H 0.375(4) -0.0934(15) 0.474(2) 0.074 Uiso 1 1 d D
H2WB H 0.310(4) -0.063(2) 0.4306(18) 0.074 Uiso 1 1 d D
O3W O 0.5800(2) -0.01888(13) 0.42300(14) 0.0443(6) Uani 1 1 d DU
H3WA H 0.609(3) -0.0502(18) 0.401(2) 0.066 Uiso 1 1 d D
H3WB H 0.5107(17) -0.029(2) 0.426(2) 0.066 Uiso 1 1 d D
O4W O 0.3831(5) -0.0311(2) 0.2556(2) 0.1122(17) Uani 1 1 d DU
H4WA H 0.374(6) -0.053(4) 0.223(2) 0.168 Uiso 1 1 d D
H4WB H 0.321(4) -0.030(5) 0.275(3) 0.168 Uiso 1 1 d D
O5W O 0.6149(2) 0.33192(14) 0.32354(14) 0.0446(6) Uani 1 1 d DU
H5WA H 0.5442(17) 0.341(2) 0.321(2) 0.067 Uiso 1 1 d D
H5WB H 0.636(4) 0.337(2) 0.2849(11) 0.067 Uiso 1 1 d D

loop_
_atom_site_aniso_label
_atom_site_aniso_U_11
_atom_site_aniso_U_22
_atom_site_aniso_U_33
_atom_site_aniso_U_23
_atom_site_aniso_U_13
_atom_site_aniso_U_12
Cu1 0.0365(2) 0.02237(17) 0.02829(18) -0.00085(15) 0.00178(17) 0.00293(16)
O1 0.0477(14) 0.0292(11) 0.0322(12) 0.0024(9) -0.0035(11) 0.0055(10)
C1 0.0276(16) 0.0345(18) 0.0281(16) -0.0004(13) 0.0011(13) 0.0043(13)
C2 0.0270(16) 0.041(2) 0.0329(17) 0.0022(14) 0.0035(14) 0.0049(14)
C3 0.0363(18) 0.051(2) 0.0366(19) 0.0119(17) 0.0010(15) 0.0054(17)
C4 0.0337(19) 0.064(2) 0.0312(19) 0.0092(17) 0.0014(15) 0.0107(18)
C5 0.0270(18) 0.070(3) 0.0288(18) -0.0064(17) -0.0011(14) 0.0094(17)
C6 0.0309(18) 0.046(2) 0.0352(18) -0.0068(15) -0.0018(14) 0.0075(15)
C7 0.0266(17) 0.0253(14) 0.0356(17) -0.0027(12) 0.0017(13) 0.0018(12)
N1 0.0250(12) 0.0253(11) 0.0257(12) 0.0001(9) 0.0008(11) 0.0013(11)
C8 0.0316(16) 0.0248(15) 0.0245(15) 0.0017(12) 0.0011(13) -0.0034(13)
C9 0.0255(15) 0.0323(17) 0.0278(16) -0.0014(12) 0.0058(13) 0.0002(13)
O2 0.0402(14) 0.0305(11) 0.0268(11) -0.0009(9) -0.0002(10) 0.0054(10)
O3 0.0481(15) 0.0402(13) 0.0260(12) 0.0035(10) 0.0006(10) 0.0097(11)
C10 0.0297(16) 0.0245(15) 0.0256(15) -0.0006(11) -0.0005(13) -0.0001(12)
C11 0.0299(16) 0.0298(14) 0.0212(16) -0.0036(12) -0.0003(12) -0.0011(12)
C12 0.0291(15) 0.0377(16) 0.0228(14) -0.0056(14) 0.0007(14) 0.0000(13)
C13 0.0216(15) 0.0340(16) 0.0244(15) 0.0003(12) 0.0018(12) 0.0021(12)
N2 0.0292(14) 0.0235(12) 0.0318(14) -0.0025(10) -0.0028(11) -0.0003(11)
N3 0.0394(17) 0.0355(15) 0.0253(13) -0.0030(10) -0.0001(11) -0.0066(12)
N4 0.0467(18) 0.0384(15) 0.0326(15) -0.0004(12) -0.0046(14) -0.0056(15)
C14 0.042(2) 0.093(3) 0.036(2) -0.021(2) -0.0075(17) 0.013(2)
C15 0.058(3) 0.0265(16) 0.047(2) 0.0019(14) 0.0035(19) -0.0046(18)
O4 0.0442(15) 0.0265(11) 0.0415(13) -0.0042(9) 0.0045(11) 0.0027(10)
O5 0.0435(15) 0.0409(13) 0.0565(17) -0.0050(12) 0.0069(13) -0.0021(12)
C16 0.080(4) 0.051(3) 0.152(6) -0.038(3) 0.028(4) -0.026(3)
O1W 0.091(3) 0.0527(18) 0.077(2) 0.0001(16) -0.012(2) -0.0178(18)
O2W 0.0629(19) 0.0378(14) 0.0481(17) -0.0005(12) 0.0093(14) -0.0094(13)
O3W 0.0524(16) 0.0287(12) 0.0518(17) -0.0071(11) 0.0076(14) 0.0008(12)
O4W 0.159(4) 0.080(3) 0.097(4) -0.045(2) 0.033(3) -0.047(3)
O5W 0.0414(14) 0.0492(14) 0.0431(14) 0.0062(13) 0.0035(13) -0.0035(12)

loop_
_atom_type_symbol
_atom_type_description
_atom_type_scat_dispersion_real
_atom_type_scat_dispersion_imag
_atom_type_scat_source
C C 0.0033 0.0016 'International Tables Vol C Tables 4.2.6.8 and 6.1.1.4'
H H 0.0000 0.0000 'International Tables Vol C Tables 4.2.6.8 and 6.1.1.4'
N N 0.0061 0.0033 'International Tables Vol C Tables 4.2.6.8 and 6.1.1.4'
O O 0.0106 0.0060 'International Tables Vol C Tables 4.2.6.8 and 6.1.1.4'
Cu Cu 0.3201 1.2651 'International Tables Vol C Tables 4.2.6.8 and 6.1.1.4'

loop_
_geom_angle_atom_site_label_1
_geom_angle_atom_site_label_2
_geom_angle_atom_site_label_3
_geom_angle
O1 Cu1 N1 95.24(10)
O1 Cu1 O2 175.39(10)
N1 Cu1 O2 84.00(10)
O1 Cu1 O4 92.80(10)
N1 Cu1 O4 168.61(11)
O2 Cu1 O4 88.62(10)
C2 O1 Cu1 126.2(2)
C6 C1 C2 119.1(3)
C6 C1 C7 117.9(3)
C2 C1 C7 122.9(3)
O1 C2 C3 118.8(3)
O1 C2 C1 124.6(3)
C3 C2 C1 116.5(3)
C4 C3 C2 122.2(4)
C3 C4 C5 121.7(4)
C6 C5 C4 117.2(4)
C6 C5 C14 121.4(4)
C4 C5 C14 121.4(4)
C5 C6 C1 123.2(3)
N1 C7 C1 125.7(3)
C7 N1 C8 121.6(2)
C7 N1 Cu1 124.9(2)
C8 N1 Cu1 113.51(19)
N1 C8 C9 108.3(2)
N1 C8 C10 110.9(3)
C9 C8 C10 109.0(3)
O3 C9 O2 123.2(3)
O3 C9 C8 120.4(3)
O2 C9 C8 116.4(3)
C9 O2 Cu1 116.4(2)
C11 C10 C8 113.5(2)
C10 C11 C12 111.5(3)
N2 C12 C11 112.3(3)
N3 C13 N4 119.6(3)
N3 C13 N2 121.7(3)
N4 C13 N2 118.7(3)
C13 N2 C12 124.0(3)
O5 C15 O4 121.7(3)
O5 C15 C16 121.0(4)
O4 C15 C16 117.3(4)
C15 O4 Cu1 104.6(2)

loop_
_geom_bond_atom_site_label_1
_geom_bond_atom_site_label_2
_geom_bond_distance
Cu1 O1 1.881(2)
Cu1 N1 1.917(2)
Cu1 O2 1.940(2)
Cu1 O4 1.978(2)
O1 C2 1.301(4)
C1 C6 1.417(5)
C1 C2 1.421(5)
C1 C7 1.434(4)
C2 C3 1.411(5)
C3 C4 1.381(5)
C4 C5 1.389(6)
C5 C6 1.373(5)
C5 C14 1.523(5)
C7 N1 1.281(4)
N1 C8 1.469(4)
C8 C9 1.531(4)
C8 C10 1.543(5)
C9 O3 1.232(4)
C9 O2 1.273(4)
C10 C11 1.524(4)
C11 C12 1.532(4)
C12 N2 1.449(4)
C13 N3 1.321(4)
C13 N4 1.321(4)
C13 N2 1.327(4)
C15 O5 1.252(4)
C15 O4 1.271(5)
C15 C16 1.479(6)
